data_4340325
loop_
_publ_author_name
'He, Yuan-Chun'
'Yang, Jin'
'Liu, Ying-Ying'
'Ma, Jian-Fang'

_publ_section_title
;
 Series of solvent-induced single-crystal to single-crystal
 transformations with different sizes of solvent molecules.
;
_journal_issue 14
_journal_name_full 'Inorganic chemistry'
_journal_page_first 7527
_journal_page_last 7533
_journal_paper_doi 10.1021/ic5008457
_journal_volume 53
_journal_year 2014
_chemical_formula_moiety 'C30 H30 Cu3 N28 O2'
_chemical_formula_sum 'C30 H30 Cu3 N28 O2'
_chemical_formula_weight 1005.44
_chemical_name_systematic
;
 ?
;
_space_group_IT_number 14
_symmetry_cell_setting monoclinic
_symmetry_space_group_name_Hall '-P 2yn'
_symmetry_space_group_name_H-M 'P 1 21/n 1'
_atom_sites_solution_hydrogens geom
_atom_sites_solution_primary direct
_atom_sites_solution_secondary difmap
_audit_creation_method SHELXL-97
_cell_angle_alpha 90.00
_cell_angle_beta 91.641(7)
_cell_angle_gamma 90.00
_cell_formula_units_Z 2
_cell_length_a 13.0900(9)
_cell_length_b 14.7440(8)
_cell_length_c 15.5750(10)
_cell_measurement_reflns_used 1999
_cell_measurement_temperature 293(2)
_cell_measurement_theta_max 29.2090
_cell_measurement_theta_min 3.0769
_cell_volume 3004.7(3)
_computing_cell_refinement CrysAlis
_computing_data_collection 'CrysAlis (Oxford Diffraction, 2006)'
_computing_data_reduction CrysAlis
_computing_structure_refinement 'SHELXL-97 (Sheldrick, 2008)'
_computing_structure_solution 'SHELXL-97 (Sheldrick, 2008)'
_diffrn_ambient_temperature 293(2)
_diffrn_detector_area_resol_mean 10.0
_diffrn_measured_fraction_theta_full 0.970
_diffrn_measured_fraction_theta_max 0.970
_diffrn_measurement_device_type 'Oxford Diffraction Gemini R Ultra'
_diffrn_measurement_method '\w scan'
_diffrn_radiation_monochromator graphite
_diffrn_radiation_source 'fine-focus sealed tube'
_diffrn_radiation_type MoK\a
_diffrn_radiation_wavelength 0.71069
_diffrn_reflns_av_R_equivalents 0.0700
_diffrn_reflns_av_sigmaI/netI 0.1155
_diffrn_reflns_limit_h_max 15
_diffrn_reflns_limit_h_min -12
_diffrn_reflns_limit_k_max 14
_diffrn_reflns_limit_k_min -17
_diffrn_reflns_limit_l_max 18
_diffrn_reflns_limit_l_min -18
_diffrn_reflns_number 11299
_diffrn_reflns_theta_full 25.00
_diffrn_reflns_theta_max 25.03
_diffrn_reflns_theta_min 3.38
_exptl_absorpt_coefficient_mu 1.099
_exptl_absorpt_correction_T_max 0.8020
_exptl_absorpt_correction_T_min 0.7631
_exptl_absorpt_correction_type multi-scan
_exptl_absorpt_process_details
;
CrysAlis (Oxford Diffraction, 2006) 
;
_exptl_crystal_colour green
_exptl_crystal_density_diffrn 1.111
_exptl_crystal_density_method 'not measured'
_exptl_crystal_description block
_exptl_crystal_F_000 1018
_exptl_crystal_size_max 0.26
_exptl_crystal_size_mid 0.23
_exptl_crystal_size_min 0.21
_refine_diff_density_max 1.324
_refine_diff_density_min -0.567
_refine_diff_density_rms 0.107
_refine_ls_extinction_method none
_refine_ls_goodness_of_fit_ref 1.175
_refine_ls_hydrogen_treatment mixed
_refine_ls_matrix_type full
_refine_ls_number_parameters 296
_refine_ls_number_reflns 5161
_refine_ls_number_restraints 36
_refine_ls_restrained_S_all 1.183
_refine_ls_R_factor_all 0.1278
_refine_ls_R_factor_gt 0.0796
_refine_ls_shift/su_max 0.002
_refine_ls_shift/su_mean 0.000
_refine_ls_structure_factor_coef Fsqd
_refine_ls_weighting_details 'calc w=1/[\s^2^(Fo^2^)+(0.0771P)^2^+0.0000P] where P=(Fo^2^+2Fc^2^)/3'
_refine_ls_weighting_scheme calc
_refine_ls_wR_factor_gt 0.1850
_refine_ls_wR_factor_ref 0.2136
_reflns_number_gt 3173
_reflns_number_total 5161
_reflns_threshold_expression >2\s(I)
_cod_data_source_file ic5008457_si_002.cif
_cod_data_source_block Compound-(1g)
_cod_depositor_comments 'Adding full bibliography for 4340318--4340326.cif.'
_cod_original_sg_symbol_H-M 'P 21/n'
_cod_database_code 4340325

loop_
_symmetry_equiv_pos_as_xyz
'x, y, z'
'-x+1/2, y+1/2, -z+1/2'
'-x, -y, -z'
'x-1/2, -y-1/2, z-1/2'

loop_
_atom_site_label
_atom_site_type_symbol
_atom_site_fract_x
_atom_site_fract_y
_atom_site_fract_z
_atom_site_U_iso_or_equiv
_atom_site_adp_type
_atom_site_occupancy
_atom_site_symmetry_multiplicity
_atom_site_calc_flag
_atom_site_refinement_flags
_atom_site_disorder_assembly
_atom_site_disorder_group
Cu1 Cu 0.0000 0.0000 0.0000 0.0328(3) Uani 1 2 d S . .
Cu2 Cu -0.02149(6) 0.20446(5) 0.10104(5) 0.0415(3) Uani 1 1 d . . .
C1 C -0.3907(6) 0.3111(5) -0.2447(5) 0.065(2) Uani 1 1 d . . .
H1 H -0.4155 0.3702 -0.2462 0.078 Uiso 1 1 calc R . .
C2 C -0.3229(6) 0.2891(5) -0.1789(5) 0.065(2) Uani 1 1 d . . .
H2 H -0.3052 0.3311 -0.1364 0.078 Uiso 1 1 calc R . .
C3 C -0.2821(5) 0.2029(5) -0.1778(4) 0.0476(17) Uani 1 1 d . . .
C4 C -0.3142(6) 0.1445(5) -0.2436(5) 0.062(2) Uani 1 1 d . . .
H4 H -0.2894 0.0854 -0.2447 0.075 Uiso 1 1 calc R . .
C5 C -0.3809(6) 0.1730(5) -0.3056(5) 0.064(2) Uani 1 1 d . . .
H5 H -0.3987 0.1337 -0.3504 0.077 Uiso 1 1 calc R . .
C6 C -0.2081(5) 0.1729(4) -0.1118(4) 0.0432(16) Uani 1 1 d . . .
C7 C 0.3411(6) 0.2359(5) -0.2679(5) 0.058(2) Uani 1 1 d . . .
H7 H 0.3668 0.2880 -0.2416 0.070 Uiso 1 1 calc R . .
C8 C 0.2764(6) 0.1835(5) -0.2228(5) 0.058(2) Uani 1 1 d . . .
H8 H 0.2599 0.1998 -0.1672 0.069 Uiso 1 1 calc R . .
C9 C 0.2350(5) 0.1061(4) -0.2593(4) 0.0448(16) Uani 1 1 d . . .
C10 C 0.2656(6) 0.0848(5) -0.3422(4) 0.0542(19) Uani 1 1 d . . .
H10 H 0.2408 0.0329 -0.3697 0.065 Uiso 1 1 calc R . .
C11 C 0.3327(6) 0.1413(5) -0.3828(5) 0.057(2) Uani 1 1 d . . .
H11 H 0.3530 0.1256 -0.4376 0.068 Uiso 1 1 calc R . .
C12 C 0.1669(5) 0.0470(4) -0.2125(4) 0.0413(16) Uani 1 1 d . . .
C13 C 0.0424(9) 0.3122(7) -0.0688(7) 0.093(3) Uani 1 1 d . . .
H13 H 0.0730 0.2559 -0.0757 0.111 Uiso 1 1 calc R . .
C14 C -0.0362(12) 0.4384(9) -0.1365(7) 0.138(3) Uani 1 1 d U . .
H14A H -0.0511 0.4586 -0.1941 0.208 Uiso 1 1 calc R . .
H14B H 0.0073 0.4818 -0.1076 0.208 Uiso 1 1 calc R . .
H14C H -0.0987 0.4325 -0.1062 0.208 Uiso 1 1 calc R . .
C15 C 0.0104(12) 0.3060(9) -0.2240(7) 0.139(3) Uani 1 1 d U . .
H15A H -0.0130 0.3468 -0.2683 0.208 Uiso 1 1 calc R . .
H15B H -0.0352 0.2551 -0.2214 0.208 Uiso 1 1 calc R . .
H15C H 0.0778 0.2850 -0.2365 0.208 Uiso 1 1 calc R . .
N1 N -0.4228(4) 0.2572(4) -0.3045(3) 0.0448(14) Uani 1 1 d . . .
N2 N -0.1620(4) 0.0935(3) -0.1126(3) 0.0407(13) Uani 1 1 d . . .
N3 N -0.1013(4) 0.0945(3) -0.0422(3) 0.0367(12) Uani 1 1 d . . .
N4 N -0.1117(4) 0.1720(4) -0.0020(3) 0.0403(13) Uani 1 1 d . . .
N5 N -0.1794(4) 0.2237(4) -0.0438(3) 0.0495(15) Uani 1 1 d . . .
N6 N 0.3702(4) 0.2177(4) -0.3474(3) 0.0432(14) Uani 1 1 d . . .
N7 N 0.1244(4) 0.0758(3) -0.1393(3) 0.0446(14) Uani 1 1 d . . .
N8 N 0.0717(4) 0.0050(3) -0.1136(3) 0.0379(13) Uani 1 1 d . . .
N9 N 0.0822(4) -0.0634(4) -0.1669(3) 0.0430(13) Uani 1 1 d . . .
N10 N 0.1417(4) -0.0370(4) -0.2309(3) 0.0474(14) Uani 1 1 d . . .
N11 N 0.0830(5) 0.1233(4) 0.0524(4) 0.0605(13) Uani 1 1 d U A .
N12 N 0.1689(5) 0.1375(5) 0.0565(5) 0.0715(13) Uani 1 1 d U . .
N13 N 0.2539(10) 0.1728(10) 0.0333(10) 0.0723(14) Uani 0.527(11) 1 d PU A 1
N13' N 0.2584(11) 0.1284(11) 0.0884(11) 0.0722(14) Uani 0.473(11) 1 d PU A 2
N14 N 0.0132(10) 0.3547(8) -0.1388(6) 0.138(3) Uani 1 1 d U . .
O1 O 0.0337(5) 0.3386(5) 0.0045(4) 0.092(2) Uani 1 1 d . . .

loop_
_atom_site_aniso_label
_atom_site_aniso_U_11
_atom_site_aniso_U_22
_atom_site_aniso_U_33
_atom_site_aniso_U_23
_atom_site_aniso_U_13
_atom_site_aniso_U_12
Cu1 0.0348(6) 0.0330(6) 0.0306(6) 0.0018(4) -0.0009(4) 0.0029(5)
Cu2 0.0400(5) 0.0469(5) 0.0370(5) -0.0120(4) -0.0092(4) 0.0086(4)
C1 0.088(6) 0.041(4) 0.065(5) 0.000(4) -0.040(5) 0.018(4)
C2 0.083(6) 0.049(4) 0.060(5) -0.013(4) -0.035(4) 0.010(4)
C3 0.046(4) 0.055(4) 0.041(4) -0.003(3) -0.009(3) 0.006(3)
C4 0.085(6) 0.035(4) 0.065(5) -0.010(4) -0.034(5) 0.014(4)
C5 0.081(6) 0.050(5) 0.060(5) -0.005(4) -0.034(4) 0.001(4)
C6 0.046(4) 0.046(4) 0.037(4) 0.001(3) -0.013(3) 0.005(3)
C7 0.080(6) 0.047(4) 0.048(4) -0.013(4) 0.007(4) -0.027(4)
C8 0.088(6) 0.044(4) 0.042(4) -0.006(3) 0.020(4) -0.022(4)
C9 0.053(4) 0.043(4) 0.039(4) 0.007(3) 0.009(3) -0.004(3)
C10 0.075(5) 0.047(4) 0.041(4) -0.001(3) 0.009(4) -0.025(4)
C11 0.061(5) 0.061(5) 0.048(4) -0.005(4) 0.003(4) -0.022(4)
C12 0.044(4) 0.045(4) 0.035(4) -0.006(3) 0.008(3) -0.011(3)
C13 0.116(9) 0.078(6) 0.084(8) 0.007(6) -0.003(7) 0.012(6)
C14 0.200(8) 0.129(6) 0.087(4) 0.008(4) 0.019(5) 0.055(5)
C15 0.200(8) 0.130(6) 0.086(4) 0.007(4) 0.019(5) 0.055(5)
N1 0.047(3) 0.041(3) 0.045(3) 0.004(3) -0.021(3) -0.005(3)
N2 0.051(3) 0.036(3) 0.035(3) -0.002(2) -0.015(3) 0.009(3)
N3 0.045(3) 0.034(3) 0.031(3) -0.014(2) -0.009(2) 0.006(2)
N4 0.041(3) 0.042(3) 0.037(3) -0.004(3) -0.011(2) 0.011(3)
N5 0.053(4) 0.049(3) 0.046(3) -0.006(3) -0.012(3) 0.016(3)
N6 0.045(3) 0.047(3) 0.037(3) 0.002(3) -0.004(3) -0.006(3)
N7 0.060(4) 0.032(3) 0.043(3) 0.000(2) 0.005(3) -0.004(3)
N8 0.051(3) 0.026(3) 0.037(3) 0.001(2) 0.007(3) -0.007(2)
N9 0.044(3) 0.044(3) 0.042(3) -0.009(3) 0.012(3) -0.009(3)
N10 0.053(4) 0.049(3) 0.041(3) -0.006(3) 0.013(3) -0.017(3)
N11 0.043(3) 0.065(3) 0.074(3) -0.012(2) 0.005(3) 0.001(3)
N12 0.053(2) 0.075(3) 0.087(3) -0.014(2) 0.005(3) 0.001(3)
N13 0.054(3) 0.076(3) 0.087(3) -0.013(2) 0.005(3) 0.000(3)
N13' 0.054(3) 0.076(3) 0.087(3) -0.013(2) 0.005(3) 0.001(3)
N14 0.199(8) 0.129(6) 0.086(4) 0.007(4) 0.020(5) 0.055(5)
O1 0.107(5) 0.110(5) 0.060(4) -0.011(4) 0.003(4) -0.009(4)

loop_
_atom_type_symbol
_atom_type_description
_atom_type_scat_dispersion_real
_atom_type_scat_dispersion_imag
_atom_type_scat_source
C C 0.0033 0.0016 'International Tables Vol C Tables 4.2.6.8 and 6.1.1.4'
H H 0.0000 0.0000 'International Tables Vol C Tables 4.2.6.8 and 6.1.1.4'
N N 0.0061 0.0033 'International Tables Vol C Tables 4.2.6.8 and 6.1.1.4'
O O 0.0106 0.0060 'International Tables Vol C Tables 4.2.6.8 and 6.1.1.4'
Cu Cu 0.3201 1.2651 'International Tables Vol C Tables 4.2.6.8 and 6.1.1.4'

loop_
_geom_angle_atom_site_label_1
_geom_angle_atom_site_label_2
_geom_angle_atom_site_label_3
_geom_angle
_geom_angle_site_symmetry_1
_geom_angle_site_symmetry_3
N3 Cu1 N3 180.0(4) 3 .
N3 Cu1 N8 89.6(2) 3 .
N3 Cu1 N8 90.4(2) . .
N3 Cu1 N8 90.4(2) 3 3
N3 Cu1 N8 89.6(2) . 3
N8 Cu1 N8 180.0 . 3
N3 Cu1 N11 97.7(2) 3 .
N3 Cu1 N11 82.3(2) . .
N8 Cu1 N11 93.3(2) . .
N8 Cu1 N11 86.7(2) 3 .
N3 Cu1 N11 82.3(2) 3 3
N3 Cu1 N11 97.7(2) . 3
N8 Cu1 N11 86.7(2) . 3
N8 Cu1 N11 93.3(2) 3 3
N11 Cu1 N11 180.0(4) . 3
N11 Cu2 N1 90.7(2) . 4_666
N11 Cu2 N6 177.7(3) . 4_566
N1 Cu2 N6 89.6(2) 4_666 4_566
N11 Cu2 N4 87.0(2) . .
N1 Cu2 N4 174.4(2) 4_666 .
N6 Cu2 N4 92.8(2) 4_566 .
N11 Cu2 N9 83.3(2) . 3
N1 Cu2 N9 98.1(2) 4_666 3
N6 Cu2 N9 94.4(2) 4_566 3
N4 Cu2 N9 86.7(2) . 3
N1 C1 C2 125.8(7) . .
N1 C1 H1 117.1 . .
C2 C1 H1 117.1 . .
C1 C2 C3 117.9(7) . .
C1 C2 H2 121.1 . .
C3 C2 H2 121.1 . .
C2 C3 C4 116.9(6) . .
C2 C3 C6 122.5(6) . .
C4 C3 C6 120.6(6) . .
C5 C4 C3 120.6(7) . .
C5 C4 H4 119.7 . .
C3 C4 H4 119.7 . .
C4 C5 N1 121.9(7) . .
C4 C5 H5 119.1 . .
N1 C5 H5 119.1 . .
N2 C6 N5 112.7(5) . .
N2 C6 C3 123.9(6) . .
N5 C6 C3 123.5(6) . .
N6 C7 C8 124.4(6) . .
N6 C7 H7 117.8 . .
C8 C7 H7 117.8 . .
C7 C8 C9 120.1(6) . .
C7 C8 H8 119.9 . .
C9 C8 H8 120.0 . .
C8 C9 C10 116.6(6) . .
C8 C9 C12 121.8(6) . .
C10 C9 C12 121.6(6) . .
C11 C10 C9 119.4(6) . .
C11 C10 H10 120.3 . .
C9 C10 H10 120.3 . .
N6 C11 C10 123.4(7) . .
N6 C11 H11 118.3 . .
C10 C11 H11 118.3 . .
N10 C12 N7 112.0(6) . .
N10 C12 C9 127.5(6) . .
N7 C12 C9 120.5(6) . .
O1 C13 N14 126.7(10) . .
O1 C13 H13 116.6 . .
N14 C13 H13 116.6 . .
N14 C14 H14A 109.5 . .
N14 C14 H14B 109.5 . .
H14A C14 H14B 109.5 . .
N14 C14 H14C 109.5 . .
H14A C14 H14C 109.5 . .
H14B C14 H14C 109.5 . .
N14 C15 H15A 109.5 . .
N14 C15 H15B 109.5 . .
H15A C15 H15B 109.5 . .
N14 C15 H15C 109.5 . .
H15A C15 H15C 109.5 . .
H15B C15 H15C 109.5 . .
C1 N1 C5 116.8(6) . .
C1 N1 Cu2 123.1(5) . 4_565
C5 N1 Cu2 119.9(4) . 4_565
C6 N2 N3 104.1(5) . .
N4 N3 N2 109.5(4) . .
N4 N3 Cu1 121.4(3) . .
N2 N3 Cu1 129.0(4) . .
N3 N4 N5 110.1(5) . .
N3 N4 Cu2 121.2(4) . .
N5 N4 Cu2 128.3(4) . .
N4 N5 C6 103.5(5) . .
C7 N6 C11 116.1(6) . .
C7 N6 Cu2 118.7(5) . 4_665
C11 N6 Cu2 124.7(5) . 4_665
N8 N7 C12 103.8(5) . .
N9 N8 N7 110.5(5) . .
N9 N8 Cu1 125.6(4) . .
N7 N8 Cu1 123.5(4) . .
N8 N9 N10 108.7(5) . .
N8 N9 Cu2 110.1(4) . 3
N10 N9 Cu2 139.2(4) . 3
C12 N10 N9 105.1(5) . .
N12 N11 Cu2 123.8(6) . .
N12 N11 Cu1 129.0(6) . .
Cu2 N11 Cu1 107.1(3) . .
N11 N12 N13' 154.0(11) . .
N11 N12 N13 156.0(11) . .
N13' N12 N13 50.0(8) . .
C13 N14 C14 121.9(10) . .
C13 N14 C15 120.4(11) . .
C14 N14 C15 116.4(10) . .

loop_
_geom_bond_atom_site_label_1
_geom_bond_atom_site_label_2
_geom_bond_distance
_geom_bond_site_symmetry_2
Cu1 N3 2.020(5) 3
Cu1 N3 2.020(5) .
Cu1 N8 2.028(5) .
Cu1 N8 2.028(5) 3
Cu1 N11 2.259(6) .
Cu1 N11 2.259(6) 3
Cu2 N11 1.983(6) .
Cu2 N1 2.011(5) 4_666
Cu2 N6 2.009(5) 4_566
Cu2 N4 2.023(5) .
Cu2 N9 2.461(5) 3
C1 N1 1.285(8) .
C1 C2 1.376(9) .
C1 H1 0.9300 .
C2 C3 1.378(9) .
C2 H2 0.9300 .
C3 C4 1.394(9) .
C3 C6 1.461(9) .
C4 C5 1.351(9) .
C4 H4 0.9300 .
C5 N1 1.358(9) .
C5 H5 0.9300 .
C6 N2 1.318(8) .
C6 N5 1.343(8) .
C7 N6 1.334(9) .
C7 C8 1.357(10) .
C7 H7 0.9300 .
C8 C9 1.379(9) .
C8 H8 0.9300 .
C9 C10 1.398(9) .
C9 C12 1.457(9) .
C10 C11 1.378(9) .
C10 H10 0.9300 .
C11 N6 1.341(8) .
C11 H11 0.9300 .
C12 N10 1.311(8) .
C12 N7 1.351(8) .
C13 O1 1.214(11) .
C13 N14 1.305(13) .
C13 H13 0.9300 .
C14 N14 1.394(15) .
C14 H14A 0.9600 .
C14 H14B 0.9600 .
C14 H14C 0.9600 .
C15 N14 1.508(15) .
C15 H15A 0.9600 .
C15 H15B 0.9600 .
C15 H15C 0.9600 .
N1 Cu2 2.011(5) 4_565
N2 N3 1.335(6) .
N3 N4 1.312(6) .
N4 N5 1.326(7) .
N6 Cu2 2.009(5) 4_665
N7 N8 1.320(7) .
N8 N9 1.315(7) .
N9 N10 1.340(7) .
N9 Cu2 2.461(5) 3
N11 N12 1.144(8) .
N12 N13' 1.267(15) .
N12 N13 1.289(14) .

loop_
_geom_torsion_atom_site_label_1
_geom_torsion_atom_site_label_2
_geom_torsion_atom_site_label_3
_geom_torsion_atom_site_label_4
_geom_torsion
_geom_torsion_site_symmetry_1
_geom_torsion_site_symmetry_4
N1 C1 C2 C3 2.6(14) . .
C1 C2 C3 C4 -0.7(12) . .
C1 C2 C3 C6 178.8(8) . .
C2 C3 C4 C5 1.0(12) . .
C6 C3 C4 C5 -178.5(8) . .
C3 C4 C5 N1 -3.0(13) . .
C2 C3 C6 N2 -174.7(8) . .
C4 C3 C6 N2 4.9(11) . .
C2 C3 C6 N5 5.0(11) . .
C4 C3 C6 N5 -175.4(7) . .
N6 C7 C8 C9 -0.8(13) . .
C7 C8 C9 C10 1.7(11) . .
C7 C8 C9 C12 178.8(7) . .
C8 C9 C10 C11 -0.9(11) . .
C12 C9 C10 C11 -178.0(7) . .
C9 C10 C11 N6 -0.9(12) . .
C8 C9 C12 N10 -162.9(7) . .
C10 C9 C12 N10 14.0(11) . .
C8 C9 C12 N7 14.5(10) . .
C10 C9 C12 N7 -168.5(6) . .
C2 C1 N1 C5 -4.5(13) . .
C2 C1 N1 Cu2 -179.6(7) . 4_565
C4 C5 N1 C1 4.6(12) . .
C4 C5 N1 Cu2 179.9(6) . 4_565
N5 C6 N2 N3 -0.2(7) . .
C3 C6 N2 N3 179.5(6) . .
C6 N2 N3 N4 -0.1(7) . .
C6 N2 N3 Cu1 -176.8(5) . .
N3 Cu1 N3 N4 -2(61) 3 .
N8 Cu1 N3 N4 -120.9(5) . .
N8 Cu1 N3 N4 59.1(5) 3 .
N11 Cu1 N3 N4 -27.7(5) . .
N11 Cu1 N3 N4 152.3(5) 3 .
N3 Cu1 N3 N2 174(100) 3 .
N8 Cu1 N3 N2 55.4(5) . .
N8 Cu1 N3 N2 -124.6(5) 3 .
N11 Cu1 N3 N2 148.6(5) . .
N11 Cu1 N3 N2 -31.4(5) 3 .
N2 N3 N4 N5 0.4(7) . .
Cu1 N3 N4 N5 177.4(4) . .
N2 N3 N4 Cu2 -173.6(4) . .
Cu1 N3 N4 Cu2 3.4(7) . .
N11 Cu2 N4 N3 26.7(5) . .
N1 Cu2 N4 N3 93(2) 4_666 .
N6 Cu2 N4 N3 -151.0(5) 4_566 .
N9 Cu2 N4 N3 -56.8(5) 3 .
N11 Cu2 N4 N5 -146.1(6) . .
N1 Cu2 N4 N5 -80(2) 4_666 .
N6 Cu2 N4 N5 36.2(6) 4_566 .
N9 Cu2 N4 N5 130.4(6) 3 .
N3 N4 N5 C6 -0.5(7) . .
Cu2 N4 N5 C6 172.9(5) . .
N2 C6 N5 N4 0.5(8) . .
C3 C6 N5 N4 -179.3(6) . .
C8 C7 N6 C11 -1.0(12) . .
C8 C7 N6 Cu2 -173.2(6) . 4_665
C10 C11 N6 C7 1.8(11) . .
C10 C11 N6 Cu2 173.6(6) . 4_665
N10 C12 N7 N8 0.1(7) . .
C9 C12 N7 N8 -177.8(6) . .
C12 N7 N8 N9 0.8(7) . .
C12 N7 N8 Cu1 173.9(4) . .
N3 Cu1 N8 N9 60.6(5) 3 .
N3 Cu1 N8 N9 -119.4(5) . .
N8 Cu1 N8 N9 -119.5(4) 3 .
N11 Cu1 N8 N9 158.3(5) . .
N11 Cu1 N8 N9 -21.7(5) 3 .
N3 Cu1 N8 N7 -111.4(5) 3 .
N3 Cu1 N8 N7 68.6(5) . .
N8 Cu1 N8 N7 68.5(5) 3 .
N11 Cu1 N8 N7 -13.7(5) . .
N11 Cu1 N8 N7 166.3(5) 3 .
N7 N8 N9 N10 -1.4(7) . .
Cu1 N8 N9 N10 -174.3(4) . .
N7 N8 N9 Cu2 165.7(4) . 3
Cu1 N8 N9 Cu2 -7.2(6) . 3
N7 C12 N10 N9 -0.9(7) . .
C9 C12 N10 N9 176.8(6) . .
N8 N9 N10 C12 1.3(7) . .
Cu2 N9 N10 C12 -159.9(5) 3 .
N1 Cu2 N11 N12 -31.4(7) 4_666 .
N6 Cu2 N11 N12 -131(6) 4_566 .
N4 Cu2 N11 N12 143.5(7) . .
N9 Cu2 N11 N12 -129.5(7) 3 .
N1 Cu2 N11 Cu1 144.6(3) 4_666 .
N6 Cu2 N11 Cu1 45(6) 4_566 .
N4 Cu2 N11 Cu1 -40.5(3) . .
N9 Cu2 N11 Cu1 46.5(3) 3 .
N3 Cu1 N11 N12 37.6(8) 3 .
N3 Cu1 N11 N12 -142.4(8) . .
N8 Cu1 N11 N12 -52.4(8) . .
N8 Cu1 N11 N12 127.6(8) 3 .
N11 Cu1 N11 N12 -67(32) 3 .
N3 Cu1 N11 Cu2 -138.2(3) 3 .
N3 Cu1 N11 Cu2 41.8(3) . .
N8 Cu1 N11 Cu2 131.8(3) . .
N8 Cu1 N11 Cu2 -48.2(3) 3 .
N11 Cu1 N11 Cu2 118(19) 3 .
Cu2 N11 N12 N13' 99(2) . .
Cu1 N11 N12 N13' -77(2) . .
Cu2 N11 N12 N13 -84(2) . .
Cu1 N11 N12 N13 101(2) . .
O1 C13 N14 C14 -2(2) . .
O1 C13 N14 C15 -168.1(12) . .
